data_7151823
loop_
_publ_author_name
'Demizu, Yosuke'
'Doi, Mitsunobu'
'Kurihara, Masaaki'
'Okuda, Haruhiro'
'Nagano, Masanobu'
'Suemune, Hiroshi'
'Tanaka, Masakazu'

_publ_section_title
;
 Conformational studies on peptides containing \a,\a-disubstituted
 \a-amino acids: chiral cyclic \a,\a-disubstituted \a-amino acid as an
 \a-helical inducer.
;
_journal_issue 9
_journal_name_full 'Organic &amp; biomolecular chemistry'
_journal_page_first 3303
_journal_page_last 3312
_journal_paper_doi 10.1039/c0ob01146k
_journal_volume 9
_journal_year 2011
_chemical_formula_sum 'C41 H68 N6 O9'
_chemical_formula_weight 789.01
_chemical_melting_point 196.0(10)
_chemical_name_systematic
;
Cbz-(Leu-Leu-Aib)2-OMe
;
_space_group_IT_number 1
_symmetry_cell_setting triclinic
_symmetry_space_group_name_Hall 'P 1'
_symmetry_space_group_name_H-M 'P 1'
_atom_sites_solution_hydrogens geom
_atom_sites_solution_primary direct
_atom_sites_solution_secondary difmap
_audit_creation_method SHELXL-97
_cell_angle_alpha 106.305(2)
_cell_angle_beta 94.754(2)
_cell_angle_gamma 103.828(2)
_cell_formula_units_Z 1
_cell_length_a 10.4109(5)
_cell_length_b 11.0028(4)
_cell_length_c 11.3302(5)
_cell_measurement_reflns_used 1539
_cell_measurement_temperature 302
_cell_measurement_theta_max 20.87
_cell_measurement_theta_min 2.29
_cell_volume 1193.80(9)
_computing_cell_refinement 'Bruker SMART'
_computing_data_collection 'Bruker SMART'
_computing_data_reduction 'Bruker SAINT'
_computing_molecular_graphics 'Bruker SHELXTL'
_computing_publication_material 'Bruker SHELXTL'
_computing_structure_refinement 'SHELXL-97 (Sheldrick, 1997)'
_computing_structure_solution 'SHELXS-97 (Sheldrick, 1990)'
_diffrn_ambient_temperature 302
_diffrn_detector_area_resol_mean 8.333
_diffrn_measured_fraction_theta_full 0.977
_diffrn_measured_fraction_theta_max 0.977
_diffrn_measurement_device_type 'Bruker APEX2 CCD'
_diffrn_measurement_method 'phi and omega scans'
_diffrn_radiation_monochromator graphite
_diffrn_radiation_source 'fine-focus sealed tube'
_diffrn_radiation_type MoK\a
_diffrn_radiation_wavelength 0.71073
_diffrn_reflns_av_R_equivalents 0.0252
_diffrn_reflns_av_sigmaI/netI 0.0467
_diffrn_reflns_limit_h_max 9
_diffrn_reflns_limit_h_min -10
_diffrn_reflns_limit_k_max 11
_diffrn_reflns_limit_k_min -11
_diffrn_reflns_limit_l_max 11
_diffrn_reflns_limit_l_min -11
_diffrn_reflns_number 4615
_diffrn_reflns_theta_full 21.75
_diffrn_reflns_theta_max 21.75
_diffrn_reflns_theta_min 1.90
_exptl_absorpt_coefficient_mu 0.077
_exptl_absorpt_correction_T_max 0.9847
_exptl_absorpt_correction_T_min 0.9623
_exptl_absorpt_correction_type empirical
_exptl_absorpt_process_details 'SADABS sheldrick 1996'
_exptl_crystal_colour clear
_exptl_crystal_density_diffrn 1.097
_exptl_crystal_density_meas 0
_exptl_crystal_density_method 'not measured'
_exptl_crystal_description block
_exptl_crystal_F_000 428
_exptl_crystal_size_max 0.50
_exptl_crystal_size_mid 0.30
_exptl_crystal_size_min 0.20
_refine_diff_density_max 0.216
_refine_diff_density_min -0.160
_refine_diff_density_rms 0.032
_refine_ls_abs_structure_details 'Flack H D (1983), Acta Cryst. A39, 876-881'
_refine_ls_abs_structure_Flack -0.3(13)
_refine_ls_extinction_method none
_refine_ls_goodness_of_fit_ref 1.576
_refine_ls_hydrogen_treatment mixed
_refine_ls_matrix_type full
_refine_ls_number_parameters 518
_refine_ls_number_reflns 3417
_refine_ls_number_restraints 3
_refine_ls_restrained_S_all 1.576
_refine_ls_R_factor_all 0.0534
_refine_ls_R_factor_gt 0.0434
_refine_ls_shift/su_max 0.005
_refine_ls_shift/su_mean 0.000
_refine_ls_structure_factor_coef Fsqd
_refine_ls_weighting_details 'calc w=1/[\s^2^(Fo^2^)+(0.0000P)^2^+0.0000P] where P=(Fo^2^+2Fc^2^)/3'
_refine_ls_weighting_scheme calc
_refine_ls_wR_factor_gt 0.0870
_refine_ls_wR_factor_ref 0.0905
_reflns_number_gt 2950
_reflns_number_total 3417
_reflns_threshold_expression >2sigma(I)
_cod_data_source_file c0ob01146k.txt
_cod_data_source_block a0507041dmz
_cod_depositor_comments
;
The following automatic conversions were performed:
'_symmetry_cell_setting' value 'Triclinic' changed to 'triclinic'
according to '/home/saulius/struct/CIF-dictionaries/cif_core.dic'
dictionary named 'cif_core.dic' version 2.4.1 from 2010-06-29.

Automatic conversion script
Id: cif_fix_enum 1555 2011-01-17 13:19:09Z saulius 

The following automatic conversions were performed:

'_chemical_melting_point' value '195-197' was changed to '196.0(10)'
- the average value was taken and precision was estimated.

Automatic conversion script
Id: cif_fix_values 1569 2011-02-09 13:29:24Z adriana 
;
_cod_original_sg_symbol_H-M P1
_cod_database_code 7151823

loop_
_symmetry_equiv_pos_as_xyz
'x, y, z'

loop_
_atom_site_label
_atom_site_type_symbol
_atom_site_fract_x
_atom_site_fract_y
_atom_site_fract_z
_atom_site_U_iso_or_equiv
_atom_site_adp_type
_atom_site_occupancy
_atom_site_symmetry_multiplicity
_atom_site_calc_flag
_atom_site_refinement_flags
_atom_site_disorder_assembly
_atom_site_disorder_group
C6 C 0.2113(6) -0.3769(5) -0.1544(6) 0.0817(17) Uani 1 1 d . . .
C4 C 0.1406(9) -0.4504(7) -0.3763(7) 0.126(3) Uani 1 1 d . . .
H4 H 0.0978 -0.4399 -0.4466 0.151 Uiso 1 1 calc R . .
C7 C 0.2151(7) -0.2895(5) -0.0257(5) 0.095(2) Uani 1 1 d . . .
H7A H 0.1411 -0.3287 0.0106 0.113 Uiso 1 1 calc R . .
H7B H 0.2982 -0.2792 0.0265 0.113 Uiso 1 1 calc R . .
C1 C 0.2651(9) -0.4817(7) -0.1635(7) 0.126(3) Uani 1 1 d . . .
H1 H 0.3061 -0.4933 -0.0929 0.151 Uiso 1 1 calc R . .
C5 C 0.1496(7) -0.3626(6) -0.2594(6) 0.101(2) Uani 1 1 d . . .
H5 H 0.1128 -0.2922 -0.2519 0.121 Uiso 1 1 calc R . .
C3 C 0.1959(11) -0.5525(9) -0.3862(8) 0.145(4) Uani 1 1 d . . .
H3 H 0.1926 -0.6106 -0.4646 0.174 Uiso 1 1 calc R . .
C2 C 0.2561(11) -0.5716(7) -0.2840(10) 0.162(4) Uani 1 1 d . . .
H2 H 0.2911 -0.6433 -0.2929 0.194 Uiso 1 1 calc R . .
C9 C 0.2379(5) 0.1566(4) 0.1806(4) 0.0496(12) Uani 1 1 d . . .
H9 H 0.3251 0.1643 0.2263 0.060 Uiso 1 1 calc R . .
O2 O 0.2038(4) -0.1012(3) 0.1761(3) 0.0804(11) Uani 1 1 d . . .
C14 C 0.1346(5) 0.1419(4) 0.2662(5) 0.0465(11) Uani 1 1 d . . .
C24 C -0.0237(5) -0.1822(5) 0.4594(4) 0.0514(12) Uani 1 1 d . . .
C21 C -0.1094(5) -0.2205(4) 0.3321(5) 0.0565(13) Uani 1 1 d . . .
C10 C 0.2490(5) 0.2803(4) 0.1419(4) 0.0602(13) Uani 1 1 d . . .
H10A H 0.1674 0.2685 0.0870 0.072 Uiso 1 1 calc R . .
H10B H 0.3225 0.2905 0.0949 0.072 Uiso 1 1 calc R . .
C30 C 0.1403(5) 0.0308(5) 0.7085(5) 0.0537(12) Uani 1 1 d . . .
C26 C 0.3225(5) 0.0325(5) 0.5767(4) 0.0652(14) Uani 1 1 d . . .
H25A H 0.3837 0.0652 0.6551 0.078 Uiso 1 1 calc R . .
H25B H 0.3107 0.1081 0.5536 0.078 Uiso 1 1 calc R . .
C31 C -0.0330(5) 0.1298(5) 0.7940(4) 0.0589(13) Uani 1 1 d . . .
H30 H 0.0378 0.1974 0.8572 0.071 Uiso 1 1 calc R . .
C25 C 0.1875(5) -0.0448(4) 0.5957(4) 0.0518(12) Uani 1 1 d . . .
H24 H 0.2007 -0.1245 0.6115 0.062 Uiso 1 1 calc R . .
C11 C 0.2724(6) 0.4081(4) 0.2517(5) 0.0725(15) Uani 1 1 d . . .
H11 H 0.1984 0.3967 0.2993 0.087 Uiso 1 1 calc R . .
C20 C -0.1183(4) 0.0048(4) 0.3539(4) 0.0504(12) Uani 1 1 d . . .
C15 C -0.0942(5) 0.1190(5) 0.3008(4) 0.0572(13) Uani 1 1 d . . .
H15 H -0.0565 0.1986 0.3721 0.069 Uiso 1 1 calc R . .
C23 C -0.0536(6) -0.3216(4) 0.2411(5) 0.0813(17) Uani 1 1 d . . .
H21A H 0.0384 -0.2818 0.2384 0.122 Uiso 1 1 calc R . .
H21B H -0.1051 -0.3486 0.1593 0.122 Uiso 1 1 calc R . .
H21C H -0.0594 -0.3970 0.2693 0.122 Uiso 1 1 calc R . .
C22 C -0.2555(5) -0.2810(5) 0.3352(6) 0.0831(17) Uani 1 1 d . . .
H22A H -0.3048 -0.3138 0.2521 0.125 Uiso 1 1 calc R . .
H22B H -0.2915 -0.2153 0.3856 0.125 Uiso 1 1 calc R . .
H22C H -0.2629 -0.3521 0.3699 0.125 Uiso 1 1 calc R . .
C40 C -0.3433(6) -0.1507(6) 0.8896(6) 0.0809(17) Uani 1 1 d . . .
C16 C -0.2216(5) 0.1347(5) 0.2429(5) 0.0772(16) Uani 1 1 d . . .
H15A H -0.2935 0.1029 0.2852 0.093 Uiso 1 1 calc R . .
H15B H -0.2428 0.0795 0.1566 0.093 Uiso 1 1 calc R . .
C32 C -0.1279(6) 0.1980(5) 0.7469(5) 0.0775(16) Uani 1 1 d . . .
H31A H -0.0784 0.2555 0.7052 0.093 Uiso 1 1 calc R . .
H31B H -0.1982 0.1312 0.6845 0.093 Uiso 1 1 calc R . .
C37 C -0.2340(5) -0.1967(5) 0.8213(5) 0.0705(14) Uani 1 1 d . . .
C27 C 0.3862(5) -0.0482(7) 0.4767(5) 0.0876(19) Uani 1 1 d . . .
H26 H 0.3175 -0.0939 0.4026 0.105 Uiso 1 1 calc R . .
C36 C -0.1004(5) 0.0323(6) 0.8528(5) 0.0617(14) Uani 1 1 d . . .
C17 C -0.2176(7) 0.2775(7) 0.2472(7) 0.105(2) Uani 1 1 d . . .
H16 H -0.1359 0.3157 0.2183 0.126 Uiso 1 1 calc R . .
C12 C 0.2697(8) 0.5206(5) 0.2007(6) 0.132(3) Uani 1 1 d . . .
H12A H 0.1862 0.4998 0.1467 0.198 Uiso 1 1 calc R . .
H12B H 0.3423 0.5341 0.1546 0.198 Uiso 1 1 calc R . .
H12C H 0.2790 0.5993 0.2683 0.198 Uiso 1 1 calc R . .
C33 C -0.1933(7) 0.2780(6) 0.8410(6) 0.0922(18) Uani 1 1 d . . .
H32 H -0.2438 0.2203 0.8832 0.111 Uiso 1 1 calc R . .
C35 C -0.0899(8) 0.3921(6) 0.9395(6) 0.128(3) Uani 1 1 d . . .
H34A H -0.0299 0.4415 0.8990 0.193 Uiso 1 1 calc R . .
H34B H -0.0400 0.3578 0.9911 0.193 Uiso 1 1 calc R . .
H34C H -0.1352 0.4486 0.9901 0.193 Uiso 1 1 calc R . .
C39 C -0.1454(7) -0.2404(7) 0.9057(6) 0.112(2) Uani 1 1 d . . .
H38A H -0.1051 -0.1683 0.9800 0.168 Uiso 1 1 calc R . .
H38B H -0.0765 -0.2679 0.8628 0.168 Uiso 1 1 calc R . .
H38C H -0.1988 -0.3125 0.9275 0.168 Uiso 1 1 calc R . .
C38 C -0.3061(7) -0.3127(6) 0.7071(6) 0.104(2) Uani 1 1 d . . .
H37A H -0.2414 -0.3446 0.6608 0.156 Uiso 1 1 calc R . .
H37B H -0.3633 -0.2849 0.6554 0.156 Uiso 1 1 calc R . .
H37C H -0.3592 -0.3818 0.7331 0.156 Uiso 1 1 calc R . .
C18 C -0.3369(9) 0.2746(9) 0.1616(8) 0.155(3) Uani 1 1 d . . .
H17A H -0.3272 0.3603 0.1524 0.233 Uiso 1 1 calc R . .
H17B H -0.4168 0.2501 0.1960 0.233 Uiso 1 1 calc R . .
H17C H -0.3431 0.2116 0.0817 0.233 Uiso 1 1 calc R . .
C19 C -0.2160(9) 0.3623(8) 0.3828(9) 0.154(3) Uani 1 1 d . . .
H18A H -0.2904 0.3202 0.4153 0.230 Uiso 1 1 calc R . .
H18B H -0.2228 0.4478 0.3832 0.230 Uiso 1 1 calc R . .
H18C H -0.1338 0.3711 0.4337 0.230 Uiso 1 1 calc R . .
C41 C -0.5145(7) -0.0411(8) 0.8873(7) 0.141(3) Uani 1 1 d . . .
H40A H -0.5028 -0.0269 0.9755 0.211 Uiso 1 1 calc R . .
H40B H -0.5948 -0.1103 0.8478 0.211 Uiso 1 1 calc R . .
H40C H -0.5216 0.0384 0.8712 0.211 Uiso 1 1 calc R . .
C29 C 0.4338(7) -0.1512(7) 0.5190(7) 0.129(3) Uani 1 1 d . . .
H28A H 0.4992 -0.1088 0.5932 0.193 Uiso 1 1 calc R . .
H28B H 0.4734 -0.1994 0.4546 0.193 Uiso 1 1 calc R . .
H28C H 0.3590 -0.2105 0.5359 0.193 Uiso 1 1 calc R . .
C28 C 0.5008(7) 0.0393(9) 0.4403(7) 0.145(3) Uani 1 1 d . . .
H27A H 0.5709 0.0827 0.5108 0.217 Uiso 1 1 calc R . .
H27B H 0.4698 0.1039 0.4130 0.217 Uiso 1 1 calc R . .
H27C H 0.5347 -0.0132 0.3738 0.217 Uiso 1 1 calc R . .
C34 C -0.2932(8) 0.3307(8) 0.7734(8) 0.170(4) Uani 1 1 d . . .
H33A H -0.3562 0.2583 0.7109 0.255 Uiso 1 1 calc R . .
H33B H -0.2449 0.3906 0.7346 0.255 Uiso 1 1 calc R . .
H33C H -0.3403 0.3757 0.8327 0.255 Uiso 1 1 calc R . .
O3 O 0.1699(3) 0.1571(3) 0.3769(3) 0.0597(8) Uani 1 1 d . . .
O4 O -0.1567(3) 0.0159(3) 0.4550(3) 0.0595(9) Uani 1 1 d . . .
O1 O 0.2054(3) -0.1636(3) -0.0317(3) 0.0634(9) Uani 1 1 d . . .
O5 O -0.0546(3) -0.2394(3) 0.5358(3) 0.0693(9) Uani 1 1 d . . .
O7 O -0.1138(3) 0.0664(4) 0.9649(3) 0.0772(10) Uani 1 1 d . . .
O9 O -0.3980(4) -0.0787(4) 0.8369(4) 0.0916(12) Uani 1 1 d . . .
O6 O 0.2021(3) 0.0528(4) 0.8131(3) 0.0780(11) Uani 1 1 d . . .
O8 O -0.3785(5) -0.1839(5) 0.9758(4) 0.1335(18) Uani 1 1 d . . .
N3 N -0.0935(4) -0.1070(4) 0.2867(3) 0.0550(10) Uani 1 1 d . . .
H3A H -0.0677 -0.1114 0.2158 0.066 Uiso 1 1 calc R . .
N2 N 0.0053(4) 0.1167(3) 0.2174(3) 0.0510(10) Uani 1 1 d . . .
H2A H -0.0182 0.0995 0.1386 0.061 Uiso 1 1 calc R . .
N1 N 0.2083(4) 0.0419(3) 0.0677(3) 0.0508(10) Uani 1 1 d . . .
H1A H 0.1930 0.0509 -0.0048 0.061 Uiso 1 1 calc R . .
N5 N 0.0300(4) 0.0694(3) 0.6898(3) 0.0540(10) Uani 1 1 d . . .
H5A H -0.0049 0.0587 0.6148 0.065 Uiso 1 1 calc R . .
N4 N 0.0917(4) -0.0876(4) 0.4812(3) 0.0503(10) Uani 1 1 d . . .
H4A H 0.1100 -0.0504 0.4249 0.060 Uiso 1 1 calc R . .
N6 N -0.1557(4) -0.0930(4) 0.7800(4) 0.0653(11) Uani 1 1 d . . .
H6 H -0.1438 -0.1129 0.7035 0.078 Uiso 1 1 calc R . .
C8 C 0.2055(5) -0.0765(5) 0.0791(5) 0.0567(13) Uani 1 1 d . . .
C13 C 0.4014(6) 0.4396(6) 0.3384(6) 0.105(2) Uani 1 1 d . . .
H13A H 0.4753 0.4514 0.2935 0.157 Uiso 1 1 calc R . .
H13B H 0.4007 0.3686 0.3720 0.157 Uiso 1 1 calc R . .
H13C H 0.4107 0.5191 0.4051 0.157 Uiso 1 1 calc R . .

loop_
_atom_site_aniso_label
_atom_site_aniso_U_11
_atom_site_aniso_U_22
_atom_site_aniso_U_33
_atom_site_aniso_U_23
_atom_site_aniso_U_13
_atom_site_aniso_U_12
C6 0.126(5) 0.050(3) 0.069(4) 0.006(3) 0.028(4) 0.035(3)
C4 0.193(9) 0.086(5) 0.075(5) 0.001(4) 0.028(5) 0.022(5)
C7 0.174(7) 0.057(3) 0.060(4) 0.006(3) 0.031(4) 0.055(4)
C1 0.197(8) 0.099(5) 0.090(5) 0.009(4) 0.039(5) 0.075(5)
C5 0.143(6) 0.087(4) 0.067(4) 0.004(4) 0.035(4) 0.041(4)
C3 0.227(11) 0.101(7) 0.090(6) -0.005(5) 0.075(7) 0.039(7)
C2 0.261(12) 0.082(5) 0.147(8) -0.002(6) 0.080(8) 0.085(6)
C9 0.057(3) 0.046(3) 0.042(3) 0.004(2) 0.008(2) 0.017(2)
O2 0.144(4) 0.064(2) 0.045(2) 0.0196(18) 0.028(2) 0.043(2)
C14 0.062(4) 0.041(3) 0.039(3) 0.006(2) 0.012(3) 0.024(2)
C24 0.056(4) 0.050(3) 0.051(3) 0.010(3) 0.020(3) 0.023(3)
C21 0.058(4) 0.048(3) 0.062(4) 0.011(3) 0.019(3) 0.015(3)
C10 0.066(4) 0.056(3) 0.059(3) 0.015(3) 0.015(3) 0.018(3)
C30 0.059(4) 0.070(3) 0.042(3) 0.020(3) 0.018(3) 0.028(3)
C26 0.056(3) 0.087(4) 0.058(3) 0.029(3) 0.011(3) 0.021(3)
C31 0.058(3) 0.071(3) 0.040(3) -0.001(3) 0.008(3) 0.024(3)
C25 0.053(3) 0.067(3) 0.048(3) 0.026(3) 0.016(3) 0.029(3)
C11 0.083(4) 0.052(3) 0.069(4) 0.006(3) 0.004(3) 0.012(3)
C20 0.042(3) 0.061(3) 0.046(3) 0.008(3) 0.007(2) 0.020(3)
C15 0.056(3) 0.068(3) 0.055(3) 0.017(3) 0.017(3) 0.031(3)
C23 0.114(5) 0.049(3) 0.073(4) 0.005(3) 0.025(3) 0.022(3)
C22 0.067(4) 0.078(4) 0.091(4) 0.022(3) 0.012(3) 0.002(3)
C40 0.072(4) 0.109(5) 0.063(4) 0.036(4) 0.020(4) 0.013(4)
C16 0.085(4) 0.088(4) 0.077(4) 0.028(3) 0.033(3) 0.047(3)
C32 0.089(4) 0.084(4) 0.059(3) -0.004(3) 0.013(3) 0.052(3)
C37 0.069(4) 0.077(4) 0.068(4) 0.023(3) 0.017(3) 0.019(3)
C27 0.054(4) 0.152(6) 0.058(4) 0.027(4) 0.023(3) 0.032(4)
C36 0.042(3) 0.092(4) 0.054(4) 0.016(4) 0.008(3) 0.032(3)
C17 0.111(6) 0.111(5) 0.144(6) 0.080(5) 0.059(5) 0.063(4)
C12 0.214(9) 0.058(4) 0.117(6) 0.018(4) -0.007(6) 0.045(5)
C33 0.111(5) 0.085(4) 0.081(4) 0.006(4) 0.016(4) 0.049(4)
C35 0.154(7) 0.076(4) 0.113(6) -0.035(4) -0.006(5) 0.039(4)
C39 0.101(5) 0.140(6) 0.120(6) 0.066(5) 0.016(4) 0.050(4)
C38 0.105(5) 0.087(4) 0.100(5) 0.015(4) 0.025(4) 0.003(4)
C18 0.157(8) 0.209(9) 0.173(8) 0.107(7) 0.056(7) 0.122(7)
C19 0.190(9) 0.140(6) 0.162(8) 0.050(6) 0.035(7) 0.097(6)
C41 0.070(5) 0.194(8) 0.160(7) 0.041(6) 0.042(5) 0.050(5)
C29 0.136(7) 0.139(6) 0.125(6) 0.014(5) 0.047(5) 0.085(5)
C28 0.088(5) 0.231(9) 0.140(7) 0.084(6) 0.068(5) 0.040(6)
C34 0.167(8) 0.149(7) 0.176(8) -0.017(6) -0.036(7) 0.112(7)
O3 0.076(2) 0.065(2) 0.039(2) 0.0099(17) 0.0113(18) 0.0287(18)
O4 0.067(2) 0.075(2) 0.0418(19) 0.0120(17) 0.0230(18) 0.0332(18)
O1 0.091(3) 0.052(2) 0.048(2) 0.0049(18) 0.0199(19) 0.0299(18)
O5 0.084(3) 0.061(2) 0.071(2) 0.032(2) 0.029(2) 0.0184(18)
O7 0.078(3) 0.121(3) 0.038(2) 0.015(2) 0.0173(18) 0.045(2)
O9 0.064(3) 0.138(4) 0.079(3) 0.036(3) 0.020(2) 0.036(3)
O6 0.078(3) 0.127(3) 0.044(2) 0.031(2) 0.014(2) 0.051(2)
O8 0.157(5) 0.174(5) 0.105(4) 0.077(4) 0.071(3) 0.054(4)
N3 0.072(3) 0.055(2) 0.037(2) 0.006(2) 0.015(2) 0.022(2)
N2 0.052(3) 0.067(3) 0.034(2) 0.0097(19) 0.012(2) 0.023(2)
N1 0.068(3) 0.049(2) 0.038(2) 0.009(2) 0.014(2) 0.024(2)
N5 0.057(3) 0.066(2) 0.041(2) 0.0095(19) 0.014(2) 0.026(2)
N4 0.056(3) 0.056(2) 0.045(3) 0.019(2) 0.018(2) 0.020(2)
N6 0.063(3) 0.081(3) 0.048(3) 0.014(3) 0.021(2) 0.016(3)
C8 0.072(4) 0.056(3) 0.044(3) 0.008(3) 0.017(3) 0.028(3)
C13 0.096(5) 0.077(4) 0.106(5) -0.011(4) -0.007(4) 0.012(4)

loop_
_atom_type_symbol
_atom_type_description
_atom_type_scat_dispersion_real
_atom_type_scat_dispersion_imag
_atom_type_scat_source
C C 0.0033 0.0016 'International Tables Vol C Tables 4.2.6.8 and 6.1.1.4'
H H 0.0000 0.0000 'International Tables Vol C Tables 4.2.6.8 and 6.1.1.4'
N N 0.0061 0.0033 'International Tables Vol C Tables 4.2.6.8 and 6.1.1.4'
O O 0.0106 0.0060 'International Tables Vol C Tables 4.2.6.8 and 6.1.1.4'

loop_
_geom_angle_atom_site_label_1
_geom_angle_atom_site_label_2
_geom_angle_atom_site_label_3
_geom_angle
_geom_angle_site_symmetry_1
_geom_angle_site_symmetry_3
_geom_angle_publ_flag
C5 C6 C1 120.1(6) . . ?
C5 C6 C7 123.3(5) . . ?
C1 C6 C7 116.5(6) . . ?
C3 C4 C5 118.6(8) . . ?
C3 C4 H4 120.7 . . ?
C5 C4 H4 120.7 . . ?
O1 C7 C6 109.1(4) . . ?
O1 C7 H7A 109.9 . . ?
C6 C7 H7A 109.9 . . ?
O1 C7 H7B 109.9 . . ?
C6 C7 H7B 109.9 . . ?
H7A C7 H7B 108.3 . . ?
C6 C1 C2 118.1(7) . . ?
C6 C1 H1 121.0 . . ?
C2 C1 H1 121.0 . . ?
C6 C5 C4 121.6(7) . . ?
C6 C5 H5 119.2 . . ?
C4 C5 H5 119.2 . . ?
C4 C3 C2 121.6(7) . . ?
C4 C3 H3 119.2 . . ?
C2 C3 H3 119.2 . . ?
C3 C2 C1 120.0(8) . . ?
C3 C2 H2 120.0 . . ?
C1 C2 H2 120.0 . . ?
N1 C9 C14 112.3(4) . . ?
N1 C9 C10 108.7(3) . . ?
C14 C9 C10 111.7(4) . . ?
N1 C9 H9 108.0 . . ?
C14 C9 H9 108.0 . . ?
C10 C9 H9 108.0 . . ?
O3 C14 N2 122.1(4) . . ?
O3 C14 C9 120.4(5) . . ?
N2 C14 C9 117.5(4) . . ?
O5 C24 N4 121.4(5) . . ?
O5 C24 C21 122.0(5) . . ?
N4 C24 C21 116.5(4) . . ?
N3 C21 C22 111.1(4) . . ?
N3 C21 C24 110.4(4) . . ?
C22 C21 C24 111.5(4) . . ?
N3 C21 C23 106.8(4) . . ?
C22 C21 C23 110.1(4) . . ?
C24 C21 C23 106.7(4) . . ?
C9 C10 C11 114.4(4) . . ?
C9 C10 H10A 108.7 . . ?
C11 C10 H10A 108.7 . . ?
C9 C10 H10B 108.7 . . ?
C11 C10 H10B 108.7 . . ?
H10A C10 H10B 107.6 . . ?
O6 C30 N5 122.7(4) . . ?
O6 C30 C25 119.7(4) . . ?
N5 C30 C25 117.6(4) . . ?
C25 C26 C27 113.8(4) . . ?
C25 C26 H25A 108.8 . . ?
C27 C26 H25A 108.8 . . ?
C25 C26 H25B 108.8 . . ?
C27 C26 H25B 108.8 . . ?
H25A C26 H25B 107.7 . . ?
N5 C31 C36 111.9(4) . . ?
N5 C31 C32 108.5(4) . . ?
C36 C31 C32 112.7(4) . . ?
N5 C31 H30 107.9 . . ?
C36 C31 H30 107.9 . . ?
C32 C31 H30 107.9 . . ?
N4 C25 C30 114.0(4) . . ?
N4 C25 C26 109.7(4) . . ?
C30 C25 C26 111.7(4) . . ?
N4 C25 H24 107.0 . . ?
C30 C25 H24 107.0 . . ?
C26 C25 H24 107.0 . . ?
C13 C11 C12 110.3(5) . . ?
C13 C11 C10 112.8(4) . . ?
C12 C11 C10 109.0(4) . . ?
C13 C11 H11 108.2 . . ?
C12 C11 H11 108.2 . . ?
C10 C11 H11 108.2 . . ?
O4 C20 N3 122.0(4) . . ?
O4 C20 C15 120.7(4) . . ?
N3 C20 C15 117.3(4) . . ?
N2 C15 C16 111.9(4) . . ?
N2 C15 C20 113.6(4) . . ?
C16 C15 C20 112.6(4) . . ?
N2 C15 H15 106.0 . . ?
C16 C15 H15 106.0 . . ?
C20 C15 H15 106.0 . . ?
C21 C23 H21A 109.5 . . ?
C21 C23 H21B 109.5 . . ?
H21A C23 H21B 109.5 . . ?
C21 C23 H21C 109.5 . . ?
H21A C23 H21C 109.5 . . ?
H21B C23 H21C 109.5 . . ?
C21 C22 H22A 109.5 . . ?
C21 C22 H22B 109.5 . . ?
H22A C22 H22B 109.5 . . ?
C21 C22 H22C 109.5 . . ?
H22A C22 H22C 109.5 . . ?
H22B C22 H22C 109.5 . . ?
O8 C40 O9 124.7(6) . . ?
O8 C40 C37 122.9(6) . . ?
O9 C40 C37 112.2(5) . . ?
C15 C16 C17 114.9(5) . . ?
C15 C16 H15A 108.5 . . ?
C17 C16 H15A 108.5 . . ?
C15 C16 H15B 108.5 . . ?
C17 C16 H15B 108.5 . . ?
H15A C16 H15B 107.5 . . ?
C33 C32 C31 117.5(4) . . ?
C33 C32 H31A 107.9 . . ?
C31 C32 H31A 107.9 . . ?
C33 C32 H31B 107.9 . . ?
C31 C32 H31B 107.9 . . ?
H31A C32 H31B 107.2 . . ?
N6 C37 C39 111.3(5) . . ?
N6 C37 C38 108.6(5) . . ?
C39 C37 C38 110.0(5) . . ?
N6 C37 C40 110.5(4) . . ?
C39 C37 C40 109.9(5) . . ?
C38 C37 C40 106.5(5) . . ?
C28 C27 C29 109.9(5) . . ?
C28 C27 C26 111.4(6) . . ?
C29 C27 C26 111.6(5) . . ?
C28 C27 H26 107.9 . . ?
C29 C27 H26 107.9 . . ?
C26 C27 H26 107.9 . . ?
O7 C36 N6 120.3(5) . . ?
O7 C36 C31 121.2(5) . . ?
N6 C36 C31 118.3(5) . . ?
C18 C17 C16 109.0(6) . . ?
C18 C17 C19 111.1(6) . . ?
C16 C17 C19 110.2(5) . . ?
C18 C17 H16 108.9 . . ?
C16 C17 H16 108.9 . . ?
C19 C17 H16 108.9 . . ?
C11 C12 H12A 109.5 . . ?
C11 C12 H12B 109.5 . . ?
H12A C12 H12B 109.5 . . ?
C11 C12 H12C 109.5 . . ?
H12A C12 H12C 109.5 . . ?
H12B C12 H12C 109.5 . . ?
C32 C33 C35 111.9(6) . . ?
C32 C33 C34 109.5(5) . . ?
C35 C33 C34 110.4(5) . . ?
C32 C33 H32 108.3 . . ?
C35 C33 H32 108.3 . . ?
C34 C33 H32 108.3 . . ?
C33 C35 H34A 109.5 . . ?
C33 C35 H34B 109.5 . . ?
H34A C35 H34B 109.5 . . ?
C33 C35 H34C 109.5 . . ?
H34A C35 H34C 109.5 . . ?
H34B C35 H34C 109.5 . . ?
C37 C39 H38A 109.5 . . ?
C37 C39 H38B 109.5 . . ?
H38A C39 H38B 109.5 . . ?
C37 C39 H38C 109.5 . . ?
H38A C39 H38C 109.5 . . ?
H38B C39 H38C 109.5 . . ?
C37 C38 H37A 109.5 . . ?
C37 C38 H37B 109.5 . . ?
H37A C38 H37B 109.5 . . ?
C37 C38 H37C 109.5 . . ?
H37A C38 H37C 109.5 . . ?
H37B C38 H37C 109.5 . . ?
C17 C18 H17A 109.5 . . ?
C17 C18 H17B 109.5 . . ?
H17A C18 H17B 109.5 . . ?
C17 C18 H17C 109.5 . . ?
H17A C18 H17C 109.5 . . ?
H17B C18 H17C 109.5 . . ?
C17 C19 H18A 109.5 . . ?
C17 C19 H18B 109.5 . . ?
H18A C19 H18B 109.5 . . ?
C17 C19 H18C 109.5 . . ?
H18A C19 H18C 109.5 . . ?
H18B C19 H18C 109.5 . . ?
O9 C41 H40A 109.5 . . ?
O9 C41 H40B 109.5 . . ?
H40A C41 H40B 109.5 . . ?
O9 C41 H40C 109.5 . . ?
H40A C41 H40C 109.5 . . ?
H40B C41 H40C 109.5 . . ?
C27 C29 H28A 109.5 . . ?
C27 C29 H28B 109.5 . . ?
H28A C29 H28B 109.5 . . ?
C27 C29 H28C 109.5 . . ?
H28A C29 H28C 109.5 . . ?
H28B C29 H28C 109.5 . . ?
C27 C28 H27A 109.5 . . ?
C27 C28 H27B 109.5 . . ?
H27A C28 H27B 109.5 . . ?
C27 C28 H27C 109.5 . . ?
H27A C28 H27C 109.5 . . ?
H27B C28 H27C 109.5 . . ?
C33 C34 H33A 109.5 . . ?
C33 C34 H33B 109.5 . . ?
H33A C34 H33B 109.5 . . ?
C33 C34 H33C 109.5 . . ?
H33A C34 H33C 109.5 . . ?
H33B C34 H33C 109.5 . . ?
C8 O1 C7 114.7(4) . . ?
C40 O9 C41 116.6(5) . . ?
C20 N3 C21 121.2(4) . . ?
C20 N3 H3A 119.4 . . ?
C21 N3 H3A 119.4 . . ?
C14 N2 C15 118.6(4) . . ?
C14 N2 H2A 120.7 . . ?
C15 N2 H2A 120.7 . . ?
C8 N1 C9 119.2(4) . . ?
C8 N1 H1A 120.4 . . ?
C9 N1 H1A 120.4 . . ?
C30 N5 C31 121.7(4) . . ?
C30 N5 H5A 119.1 . . ?
C31 N5 H5A 119.1 . . ?
C24 N4 C25 123.0(4) . . ?
C24 N4 H4A 118.5 . . ?
C25 N4 H4A 118.5 . . ?
C36 N6 C37 124.8(4) . . ?
C36 N6 H6 117.6 . . ?
C37 N6 H6 117.6 . . ?
O2 C8 N1 124.1(4) . . ?
O2 C8 O1 124.7(4) . . ?
N1 C8 O1 111.2(4) . . ?
C11 C13 H13A 109.5 . . ?
C11 C13 H13B 109.5 . . ?
H13A C13 H13B 109.5 . . ?
C11 C13 H13C 109.5 . . ?
H13A C13 H13C 109.5 . . ?
H13B C13 H13C 109.5 . . ?

loop_
_geom_bond_atom_site_label_1
_geom_bond_atom_site_label_2
_geom_bond_distance
_geom_bond_site_symmetry_2
_geom_bond_publ_flag
C6 C5 1.370(8) . ?
C6 C1 1.381(8) . ?
C6 C7 1.496(7) . ?
C4 C3 1.362(10) . ?
C4 C5 1.384(8) . ?
C4 H4 0.9300 . ?
C7 O1 1.432(5) . ?
C7 H7A 0.9700 . ?
C7 H7B 0.9700 . ?
C1 C2 1.423(10) . ?
C1 H1 0.9300 . ?
C5 H5 0.9300 . ?
C3 C2 1.362(11) . ?
C3 H3 0.9300 . ?
C2 H2 0.9300 . ?
C9 N1 1.472(5) . ?
C9 C14 1.517(6) . ?
C9 C10 1.526(6) . ?
C9 H9 0.9800 . ?
O2 C8 1.205(5) . ?
C14 O3 1.230(5) . ?
C14 N2 1.343(5) . ?
C24 O5 1.227(5) . ?
C24 N4 1.340(5) . ?
C24 C21 1.524(6) . ?
C21 N3 1.459(6) . ?
C21 C22 1.515(7) . ?
C21 C23 1.550(6) . ?
C10 C11 1.545(6) . ?
C10 H10A 0.9700 . ?
C10 H10B 0.9700 . ?
C30 O6 1.231(5) . ?
C30 N5 1.337(6) . ?
C30 C25 1.506(6) . ?
C26 C25 1.526(6) . ?
C26 C27 1.533(7) . ?
C26 H25A 0.9700 . ?
C26 H25B 0.9700 . ?
C31 N5 1.471(5) . ?
C31 C36 1.486(7) . ?
C31 C32 1.522(6) . ?
C31 H30 0.9800 . ?
C25 N4 1.455(5) . ?
C25 H24 0.9800 . ?
C11 C13 1.502(7) . ?
C11 C12 1.511(7) . ?
C11 H11 0.9800 . ?
C20 O4 1.229(5) . ?
C20 N3 1.348(5) . ?
C20 C15 1.517(6) . ?
C15 N2 1.459(5) . ?
C15 C16 1.499(6) . ?
C15 H15 0.9800 . ?
C23 H21A 0.9600 . ?
C23 H21B 0.9600 . ?
C23 H21C 0.9600 . ?
C22 H22A 0.9600 . ?
C22 H22B 0.9600 . ?
C22 H22C 0.9600 . ?
C40 O8 1.190(6) . ?
C40 O9 1.317(7) . ?
C40 C37 1.533(7) . ?
C16 C17 1.549(7) . ?
C16 H15A 0.9700 . ?
C16 H15B 0.9700 . ?
C32 C33 1.502(7) . ?
C32 H31A 0.9700 . ?
C32 H31B 0.9700 . ?
C37 N6 1.450(6) . ?
C37 C39 1.523(7) . ?
C37 C38 1.524(7) . ?
C27 C28 1.509(8) . ?
C27 C29 1.514(8) . ?
C27 H26 0.9800 . ?
C36 O7 1.248(6) . ?
C36 N6 1.347(6) . ?
C17 C18 1.499(9) . ?
C17 C19 1.553(10) . ?
C17 H16 0.9800 . ?
C12 H12A 0.9600 . ?
C12 H12B 0.9600 . ?
C12 H12C 0.9600 . ?
C33 C35 1.532(8) . ?
C33 C34 1.553(9) . ?
C33 H32 0.9800 . ?
C35 H34A 0.9600 . ?
C35 H34B 0.9600 . ?
C35 H34C 0.9600 . ?
C39 H38A 0.9600 . ?
C39 H38B 0.9600 . ?
C39 H38C 0.9600 . ?
C38 H37A 0.9600 . ?
C38 H37B 0.9600 . ?
C38 H37C 0.9600 . ?
C18 H17A 0.9600 . ?
C18 H17B 0.9600 . ?
C18 H17C 0.9600 . ?
C19 H18A 0.9600 . ?
C19 H18B 0.9600 . ?
C19 H18C 0.9600 . ?
C41 O9 1.480(7) . ?
C41 H40A 0.9600 . ?
C41 H40B 0.9600 . ?
C41 H40C 0.9600 . ?
C29 H28A 0.9600 . ?
C29 H28B 0.9600 . ?
C29 H28C 0.9600 . ?
C28 H27A 0.9600 . ?
C28 H27B 0.9600 . ?
C28 H27C 0.9600 . ?
C34 H33A 0.9600 . ?
C34 H33B 0.9600 . ?
C34 H33C 0.9600 . ?
O1 C8 1.348(5) . ?
N3 H3A 0.8600 . ?
N2 H2A 0.8600 . ?
N1 C8 1.338(5) . ?
N1 H1A 0.8600 . ?
N5 H5A 0.8600 . ?
N4 H4A 0.8600 . ?
N6 H6 0.8600 . ?
C13 H13A 0.9600 . ?
C13 H13B 0.9600 . ?
C13 H13C 0.9600 . ?

loop_
_geom_torsion_atom_site_label_1
_geom_torsion_atom_site_label_2
_geom_torsion_atom_site_label_3
_geom_torsion_atom_site_label_4
_geom_torsion
_geom_torsion_site_symmetry_1
_geom_torsion_site_symmetry_2
_geom_torsion_site_symmetry_3
_geom_torsion_site_symmetry_4
_geom_torsion_publ_flag
C5 C6 C7 O1 -26.8(9) . . . . ?
C1 C6 C7 O1 158.1(6) . . . . ?
C5 C6 C1 C2 1.0(11) . . . . ?
C7 C6 C1 C2 176.3(7) . . . . ?
C1 C6 C5 C4 -0.8(11) . . . . ?
C7 C6 C5 C4 -175.8(6) . . . . ?
C3 C4 C5 C6 -0.5(11) . . . . ?
C5 C4 C3 C2 1.8(14) . . . . ?
C4 C3 C2 C1 -1.6(16) . . . . ?
C6 C1 C2 C3 0.2(14) . . . . ?
N1 C9 C14 O3 127.7(4) . . . . ?
C10 C9 C14 O3 -109.9(4) . . . . ?
N1 C9 C14 N2 -54.6(5) . . . . ?
C10 C9 C14 N2 67.9(5) . . . . ?
O5 C24 C21 N3 151.8(4) . . . . ?
N4 C24 C21 N3 -32.1(5) . . . . ?
O5 C24 C21 C22 27.7(6) . . . . ?
N4 C24 C21 C22 -156.1(4) . . . . ?
O5 C24 C21 C23 -92.5(5) . . . . ?
N4 C24 C21 C23 83.6(4) . . . . ?
N1 C9 C10 C11 176.8(4) . . . . ?
C14 C9 C10 C11 52.4(6) . . . . ?
O6 C30 C25 N4 168.0(4) . . . . ?
N5 C30 C25 N4 -10.9(6) . . . . ?
O6 C30 C25 C26 -67.0(5) . . . . ?
N5 C30 C25 C26 114.1(5) . . . . ?
C27 C26 C25 N4 -62.2(5) . . . . ?
C27 C26 C25 C30 170.4(4) . . . . ?
C9 C10 C11 C13 61.9(6) . . . . ?
C9 C10 C11 C12 -175.2(5) . . . . ?
O4 C20 C15 N2 152.8(4) . . . . ?
N3 C20 C15 N2 -26.0(6) . . . . ?
O4 C20 C15 C16 -78.7(5) . . . . ?
N3 C20 C15 C16 102.5(5) . . . . ?
N2 C15 C16 C17 -79.7(6) . . . . ?
C20 C15 C16 C17 150.8(5) . . . . ?
N5 C31 C32 C33 -174.1(5) . . . . ?
C36 C31 C32 C33 61.4(7) . . . . ?
O8 C40 C37 N6 -145.1(6) . . . . ?
O9 C40 C37 N6 39.0(7) . . . . ?
O8 C40 C37 C39 -22.0(9) . . . . ?
O9 C40 C37 C39 162.2(5) . . . . ?
O8 C40 C37 C38 97.1(7) . . . . ?
O9 C40 C37 C38 -78.8(6) . . . . ?
C25 C26 C27 C28 166.5(5) . . . . ?
C25 C26 C27 C29 -70.3(6) . . . . ?
N5 C31 C36 O7 152.1(4) . . . . ?
C32 C31 C36 O7 -85.3(5) . . . . ?
N5 C31 C36 N6 -32.7(6) . . . . ?
C32 C31 C36 N6 89.9(5) . . . . ?
C15 C16 C17 C18 166.9(5) . . . . ?
C15 C16 C17 C19 -71.0(7) . . . . ?
C31 C32 C33 C35 61.3(7) . . . . ?
C31 C32 C33 C34 -176.0(6) . . . . ?
C6 C7 O1 C8 179.0(5) . . . . ?
O8 C40 O9 C41 -2.1(10) . . . . ?
C37 C40 O9 C41 173.7(5) . . . . ?
O4 C20 N3 C21 -0.8(6) . . . . ?
C15 C20 N3 C21 178.0(4) . . . . ?
C22 C21 N3 C20 67.8(6) . . . . ?
C24 C21 N3 C20 -56.5(5) . . . . ?
C23 C21 N3 C20 -172.2(4) . . . . ?
O3 C14 N2 C15 5.5(6) . . . . ?
C9 C14 N2 C15 -172.2(4) . . . . ?
C16 C15 N2 C14 160.7(4) . . . . ?
C20 C15 N2 C14 -70.4(5) . . . . ?
C14 C9 N1 C8 -61.6(5) . . . . ?
C10 C9 N1 C8 174.3(4) . . . . ?
O6 C30 N5 C31 -6.2(7) . . . . ?
C25 C30 N5 C31 172.7(4) . . . . ?
C36 C31 N5 C30 -71.5(5) . . . . ?
C32 C31 N5 C30 163.5(5) . . . . ?
O5 C24 N4 C25 -0.6(6) . . . . ?
C21 C24 N4 C25 -176.8(4) . . . . ?
C30 C25 N4 C24 -70.3(5) . . . . ?
C26 C25 N4 C24 163.6(4) . . . . ?
O7 C36 N6 C37 0.5(7) . . . . ?
C31 C36 N6 C37 -174.8(4) . . . . ?
C39 C37 N6 C36 -72.3(6) . . . . ?
C38 C37 N6 C36 166.4(5) . . . . ?
C40 C37 N6 C36 50.0(7) . . . . ?
C9 N1 C8 O2 12.7(7) . . . . ?
C9 N1 C8 O1 -167.0(4) . . . . ?
C7 O1 C8 O2 -5.3(7) . . . . ?
C7 O1 C8 N1 174.4(4) . . . . ?

loop_
_cod_related_entry_id
_cod_related_entry_database
_cod_related_entry_code
1 ChemSpider 17627007
